data_4114722
loop_
_publ_author_name
'Hon Man Lee'
'Marilyn M. Olmstead'
'Erick Iezzi'
'James C. Duchamp'
'Harry C. Dorn'
'Alan L. Balch'

_publ_section_title
;
 Crystallographic Characterization and Structural Analysis of the First
 Organic Functionalization Product of the Endohedral Fullerene Sc3N@C80
;
_journal_name_full 'Journal of the American Chemical Society'
_journal_page_first 3494
_journal_page_last 3495
_journal_paper_doi 10.1021/ja020065x
_journal_volume 124
_journal_year 2002
_chemical_formula_sum 'C102 H24 N O2 Sc3'
_chemical_formula_weight 1430.10
_chemical_name_common 4,5-dimethoxyl-o-quinodimethane-Sc3N@C80
_chemical_name_systematic
; 
 ? 
;
_space_group_IT_number 14
_symmetry_cell_setting monoclinic
_symmetry_space_group_name_Hall '-P 2yn'
_symmetry_space_group_name_H-M 'P 1 21/n 1'
_atom_sites_solution_hydrogens geom
_atom_sites_solution_primary direct
_atom_sites_solution_secondary difmap
_audit_creation_method SHELXL-97
_cell_angle_alpha 90.00
_cell_angle_beta 117.548(11)
_cell_angle_gamma 90.00
_cell_formula_units_Z 4
_cell_length_a 19.972(7)
_cell_length_b 14.196(5)
_cell_length_c 20.986(8)
_cell_measurement_reflns_used 819
_cell_measurement_temperature 91(2)
_cell_measurement_theta_max 24.295
_cell_measurement_theta_min 2.188
_cell_volume 5275(3)
_computing_cell_refinement 'SMART (Bruker, 2000)'
_computing_data_collection 'SMART (Bruker, 2000)'
_computing_data_reduction 'SAINT (Bruker, 1999)'
_computing_molecular_graphics 'SHELXL 5.1 (Sheldrick, 1994)'
_computing_publication_material 'SHELXL-97 (Sheldrick, 1997)'
_computing_structure_refinement 'SHELXL-97 (Sheldrick, 1997)'
_computing_structure_solution 'SHELXS-97 (Sheldrick, 1990)'
_diffrn_ambient_temperature 91(2)
_diffrn_detector_area_resol_mean 8.3
_diffrn_measured_fraction_theta_full 0.959
_diffrn_measured_fraction_theta_max 0.959
_diffrn_measurement_device_type 'Bruker SMART 1000'
_diffrn_measurement_method \W
_diffrn_radiation_monochromator graphite
_diffrn_radiation_source 'normal-focus sealed tube'
_diffrn_radiation_type MoK\a
_diffrn_radiation_wavelength 0.71073
_diffrn_reflns_av_R_equivalents 0.2438
_diffrn_reflns_av_sigmaI/netI 0.2536
_diffrn_reflns_limit_h_max 26
_diffrn_reflns_limit_h_min -28
_diffrn_reflns_limit_k_max 20
_diffrn_reflns_limit_k_min -20
_diffrn_reflns_limit_l_max 30
_diffrn_reflns_limit_l_min -30
_diffrn_reflns_number 70657
_diffrn_reflns_theta_full 31.51
_diffrn_reflns_theta_max 31.51
_diffrn_reflns_theta_min 1.80
_exptl_absorpt_coefficient_mu 0.451
_exptl_absorpt_correction_T_max 0.9734
_exptl_absorpt_correction_T_min 0.9520
_exptl_absorpt_correction_type none
_exptl_crystal_colour black
_exptl_crystal_density_diffrn 1.801
_exptl_crystal_description bipyramid
_exptl_crystal_F_000 2888
_exptl_crystal_size_max 0.11
_exptl_crystal_size_mid 0.10
_exptl_crystal_size_min 0.06
_refine_diff_density_max 0.646
_refine_diff_density_min -0.787
_refine_diff_density_rms 0.094
_refine_ls_extinction_method none
_refine_ls_goodness_of_fit_ref 0.848
_refine_ls_hydrogen_treatment constr
_refine_ls_matrix_type full
_refine_ls_number_parameters 985
_refine_ls_number_reflns 16838
_refine_ls_number_restraints 0
_refine_ls_restrained_S_all 0.848
_refine_ls_R_factor_all 0.2161
_refine_ls_R_factor_gt 0.0643
_refine_ls_shift/su_max 0.001
_refine_ls_shift/su_mean 0.000
_refine_ls_structure_factor_coef Fsqd
_refine_ls_weighting_details 'calc w=1/[\s^2^(Fo^2^)+(0.0511P)^2^+0.0000P] where P=(Fo^2^+2Fc^2^)/3'
_refine_ls_weighting_scheme calc
_refine_ls_wR_factor_gt 0.1098
_refine_ls_wR_factor_ref 0.1513
_reflns_number_gt 6304
_reflns_number_total 16838
_reflns_threshold_expression I>2\s(I)
_cod_data_source_file ja020065x.cif
_cod_data_source_block hml02
_cod_original_sg_symbol_H-M 'P 21/n'
_cod_database_code 4114722

loop_
_symmetry_equiv_pos_as_xyz
'x, y, z'
'-x+1/2, y+1/2, -z+1/2'
'-x, -y, -z'
'x-1/2, -y-1/2, z-1/2'

loop_
_atom_site_label
_atom_site_type_symbol
_atom_site_fract_x
_atom_site_fract_y
_atom_site_fract_z
_atom_site_U_iso_or_equiv
_atom_site_adp_type
_atom_site_occupancy
_atom_site_symmetry_multiplicity
_atom_site_calc_flag
_atom_site_refinement_flags
_atom_site_disorder_assembly
_atom_site_disorder_group
N1 N 1.03910(15) 0.8626(2) 0.26165(15) 0.0168(7) Uani 1 1 d . . .
Sc1 Sc 0.95836(4) 0.92464(6) 0.17161(4) 0.01785(19) Uani 0.9507(12) 1 d P A 1
Sc2 Sc 1.07428(4) 0.94064(6) 0.35199(4) 0.01950(19) Uani 0.9507(12) 1 d P A 1
Sc3 Sc 1.07207(4) 0.72890(6) 0.25652(5) 0.0246(2) Uani 0.9507(12) 1 d P A 1
Sc1B Sc 0.9342(12) 0.8807(17) 0.1861(12) 0.050 Uiso 0.0493(12) 1 d P A 2
Sc2B Sc 1.0482(12) 0.8959(17) 0.3640(12) 0.050 Uiso 0.0493(12) 1 d P A 2
Sc3B Sc 1.1299(11) 0.8410(15) 0.2408(11) 0.050 Uiso 0.0493(12) 1 d P A 2
O1 O 0.79131(13) 1.48196(18) 0.20444(12) 0.0200(6) Uani 1 1 d . A .
O2 O 0.86075(13) 1.48770(18) 0.34279(12) 0.0215(6) Uani 1 1 d . . .
C1 C 0.91198(19) 1.0713(3) 0.31899(18) 0.0170(8) Uani 1 1 d . A .
C2 C 0.85799(18) 1.0641(3) 0.23276(18) 0.0177(8) Uani 1 1 d . A .
C3 C 0.90887(19) 1.0939(3) 0.20039(18) 0.0176(8) Uani 1 1 d . . .
C4 C 0.97938(19) 1.1276(3) 0.2552(2) 0.0182(8) Uani 1 1 d . A .
C5 C 0.98654(19) 1.1072(3) 0.32470(18) 0.0165(8) Uani 1 1 d . . .
C6 C 1.0590(2) 1.0955(3) 0.38503(19) 0.0234(9) Uani 1 1 d . A .
C7 C 1.0666(2) 1.0283(3) 0.43893(19) 0.0234(9) Uani 1 1 d . . .
C8 C 1.0023(2) 0.9672(3) 0.4208(2) 0.0248(9) Uani 1 1 d . A .
C9 C 0.9297(2) 0.9790(3) 0.3590(2) 0.0205(8) Uani 1 1 d . . .
C10 C 0.8873(2) 0.8995(3) 0.3297(2) 0.0233(9) Uani 1 1 d . A .
C11 C 0.83855(19) 0.8916(3) 0.2525(2) 0.0227(9) Uani 1 1 d . . .
C12 C 0.83344(18) 0.9637(3) 0.2063(2) 0.0214(9) Uani 1 1 d . A .
C13 C 0.82267(19) 0.9380(3) 0.1367(2) 0.0237(9) Uani 1 1 d . . .
C14 C 0.8488(2) 0.9928(3) 0.09395(19) 0.0237(9) Uani 1 1 d . A .
C15 C 0.8990(2) 1.0702(3) 0.13125(18) 0.0216(9) Uani 1 1 d . A .
C16 C 0.9642(2) 1.0817(3) 0.1194(2) 0.0238(9) Uani 1 1 d . . .
C17 C 1.0332(2) 1.1206(3) 0.1742(2) 0.0239(9) Uani 1 1 d . A .
C18 C 1.0427(2) 1.1431(3) 0.2425(2) 0.0232(9) Uani 1 1 d . . .
C19 C 1.1144(2) 1.1342(3) 0.3024(2) 0.0247(9) Uani 1 1 d . A .
C20 C 1.1230(2) 1.1083(3) 0.3714(2) 0.0228(9) Uani 1 1 d . . .
C21 C 1.1898(2) 1.0521(3) 0.4057(2) 0.0301(11) Uani 1 1 d . A .
C22 C 1.1960(2) 0.9786(3) 0.4553(2) 0.0297(11) Uani 1 1 d . . .
C23 C 1.1348(2) 0.9683(3) 0.4722(2) 0.0291(10) Uani 1 1 d . A .
C24 C 1.1100(2) 0.8742(3) 0.47616(19) 0.0284(10) Uani 1 1 d . . .
C25 C 1.0293(2) 0.8731(3) 0.4460(2) 0.0271(10) Uani 1 1 d . A .
C26 C 0.9853(2) 0.7926(3) 0.4150(2) 0.0300(10) Uani 1 1 d . . .
C27 C 0.9130(2) 0.8055(3) 0.3576(2) 0.0282(10) Uani 1 1 d . A .
C28 C 0.8810(2) 0.7422(3) 0.2985(2) 0.0285(10) Uani 1 1 d . . .
C29 C 0.8360(2) 0.7933(3) 0.2344(2) 0.0254(9) Uani 1 1 d . A .
C30 C 0.8299(2) 0.7673(3) 0.1679(2) 0.0296(10) Uani 1 1 d . . .
C31 C 0.8241(2) 0.8398(3) 0.1195(2) 0.0291(11) Uani 1 1 d . A .
C32 C 0.8542(2) 0.8315(3) 0.0703(2) 0.0285(10) Uani 1 1 d . . .
C33 C 0.8700(2) 0.9239(3) 0.05360(19) 0.0279(10) Uani 1 1 d . A .
C34 C 0.9378(2) 0.9345(3) 0.04673(19) 0.0299(10) Uani 1 1 d . . .
C35 C 0.9827(2) 1.0171(3) 0.0780(2) 0.0287(10) Uani 1 1 d . A .
C36 C 1.0637(2) 1.0170(3) 0.1061(2) 0.0286(10) Uani 1 1 d . . .
C37 C 1.0950(2) 1.0815(3) 0.1646(2) 0.0285(10) Uani 1 1 d . A .
C38 C 1.1659(2) 1.0645(3) 0.2256(2) 0.0292(10) Uani 1 1 d . . .
C39 C 1.1767(2) 1.0951(3) 0.2935(2) 0.0307(10) Uani 1 1 d . A .
C40 C 1.2225(2) 1.0447(3) 0.3584(2) 0.0303(11) Uani 1 1 d . . .
C41 C 0.8672(2) 0.6814(3) 0.1650(2) 0.0274(10) Uani 1 1 d . A .
C42 C 0.8989(2) 0.6741(3) 0.1165(2) 0.0302(11) Uani 1 1 d . . .
C43 C 0.8958(2) 0.7485(3) 0.0700(2) 0.0271(10) Uani 1 1 d . A .
C44 C 0.9566(2) 0.7615(3) 0.05542(19) 0.0272(10) Uani 1 1 d . . .
C45 C 0.9789(2) 0.8532(3) 0.04537(19) 0.0291(10) Uani 1 1 d . A .
C46 C 1.0593(2) 0.8536(3) 0.0728(2) 0.0302(10) Uani 1 1 d . . .
C47 C 1.1039(2) 0.9335(3) 0.1060(2) 0.0296(10) Uani 1 1 d . A .
C48 C 1.1771(2) 0.9213(3) 0.1645(2) 0.0311(10) Uani 1 1 d . . .
C49 C 1.2075(2) 0.9853(3) 0.2228(2) 0.0294(10) Uani 1 1 d . A .
C50 C 1.2544(2) 0.9351(3) 0.2876(2) 0.0308(10) Uani 1 1 d . . .
C51 C 1.2605(2) 0.9597(3) 0.3552(2) 0.0312(11) Uani 1 1 d . A .
C52 C 1.2688(2) 0.8883(3) 0.4048(2) 0.0300(10) Uani 1 1 d . . .
C53 C 1.2355(2) 0.8960(3) 0.4523(2) 0.0313(11) Uani 1 1 d . A .
C54 C 1.2136(2) 0.8044(3) 0.4630(2) 0.0293(10) Uani 1 1 d . . .
C55 C 1.1494(2) 0.7897(3) 0.47293(19) 0.0285(10) Uani 1 1 d . A .
C56 C 1.1050(2) 0.7074(3) 0.4450(2) 0.0296(10) Uani 1 1 d . . .
C57 C 1.0251(2) 0.7073(3) 0.4168(2) 0.0275(10) Uani 1 1 d . A .
C58 C 0.9934(2) 0.6443(3) 0.3578(2) 0.0286(10) Uani 1 1 d . . .
C59 C 0.9226(2) 0.6616(3) 0.2965(2) 0.0293(10) Uani 1 1 d . A .
C60 C 0.9125(2) 0.6317(3) 0.2291(2) 0.0312(11) Uani 1 1 d . . .
C61 C 0.9751(2) 0.5899(3) 0.2212(2) 0.0258(10) Uani 1 1 d . A .
C62 C 0.9651(2) 0.6175(3) 0.1509(2) 0.0268(10) Uani 1 1 d . A .
C63 C 1.0291(2) 0.6324(3) 0.1386(2) 0.0259(10) Uani 1 1 d . . .
C64 C 1.0242(2) 0.7041(3) 0.0909(2) 0.0263(10) Uani 1 1 d . A .
C65 C 1.0871(2) 0.7613(3) 0.1007(2) 0.0276(10) Uani 1 1 d . A .
C66 C 1.1579(2) 0.7489(3) 0.1625(2) 0.0250(9) Uani 1 1 d . . .
C67 C 1.2042(2) 0.8285(3) 0.1921(2) 0.0262(9) Uani 1 1 d . A .
C68 C 1.2517(2) 0.8366(3) 0.2675(2) 0.0286(10) Uani 1 1 d . A .
C69 C 1.25475(19) 0.7659(3) 0.3154(2) 0.0226(9) Uani 1 1 d . . .
C70 C 1.26663(19) 0.7909(3) 0.3855(2) 0.0290(11) Uani 1 1 d . A .
C71 C 1.2325(2) 0.7391(3) 0.42120(19) 0.0281(10) Uani 1 1 d . A .
C72 C 1.1864(2) 0.6597(3) 0.3896(2) 0.0282(10) Uani 1 1 d . . .
C73 C 1.1235(2) 0.6436(3) 0.4027(2) 0.0286(10) Uani 1 1 d . A .
C74 C 1.0554(2) 0.6034(3) 0.3486(2) 0.0278(10) Uani 1 1 d . A .
C75 C 1.0467(2) 0.5736(3) 0.2807(2) 0.0254(9) Uani 1 1 d . . .
C76 C 1.1120(2) 0.5792(3) 0.2673(2) 0.0247(9) Uani 1 1 d . A .
C77 C 1.1024(2) 0.6117(3) 0.1981(2) 0.0215(9) Uani 1 1 d . A .
C78 C 1.1632(2) 0.6739(3) 0.2098(2) 0.0212(9) Uani 1 1 d . A .
C79 C 1.21059(19) 0.6827(3) 0.2857(2) 0.0202(8) Uani 1 1 d . A .
C80 C 1.17926(19) 0.6271(3) 0.3219(2) 0.0216(9) Uani 1 1 d . A .
C81 C 0.8777(2) 1.1379(3) 0.35449(18) 0.0183(8) Uani 1 1 d . . .
H81A H 0.8330 1.1075 0.3543 0.022 Uiso 1 1 calc R A .
H81B H 0.9152 1.1491 0.4051 0.022 Uiso 1 1 calc R . .
C82 C 0.78939(18) 1.1306(2) 0.20893(19) 0.0183(8) Uani 1 1 d . . .
H82A H 0.7640 1.1362 0.1559 0.022 Uiso 1 1 calc R A .
H82B H 0.7528 1.1032 0.2233 0.022 Uiso 1 1 calc R . .
C83 C 0.85463(18) 1.2309(3) 0.31569(19) 0.0171(8) Uani 1 1 d . A .
C84 C 0.87211(19) 1.3169(3) 0.35138(19) 0.0182(8) Uani 1 1 d . . .
H84 H 0.8999 1.3186 0.4023 0.022 Uiso 1 1 calc R A .
C85 C 0.84928(18) 1.3998(3) 0.31312(18) 0.0161(8) Uani 1 1 d . A .
C86 C 0.80999(18) 1.3965(3) 0.23800(18) 0.0164(8) Uani 1 1 d . . .
C87 C 0.79191(18) 1.3105(3) 0.20292(18) 0.0164(8) Uani 1 1 d . A .
H87 H 0.7653 1.3085 0.1519 0.020 Uiso 1 1 calc R . .
C88 C 0.81246(18) 1.2271(3) 0.24177(18) 0.0153(8) Uani 1 1 d . A .
C89 C 0.7592(2) 1.4816(3) 0.12809(18) 0.0215(9) Uani 1 1 d . . .
H89A H 0.7926 1.4473 0.1137 0.032 Uiso 1 1 calc R A .
H89B H 0.7531 1.5465 0.1105 0.032 Uiso 1 1 calc R . .
H89C H 0.7098 1.4505 0.1076 0.032 Uiso 1 1 calc R . .
C90 C 0.8962(2) 1.4927(3) 0.41931(19) 0.0275(10) Uani 1 1 d . . .
H90A H 0.8647 1.4604 0.4371 0.041 Uiso 1 1 calc R . .
H90B H 0.9024 1.5588 0.4344 0.041 Uiso 1 1 calc R . .
H90C H 0.9458 1.4622 0.4391 0.041 Uiso 1 1 calc R . .
C91 C 0.5880(2) 1.1877(3) -0.0507(2) 0.0302(10) Uani 1 1 d . . .
H91 H 0.5413 1.1972 -0.0499 0.036 Uiso 1 1 calc R . .
C92 C 0.6539(2) 1.2156(3) 0.0064(2) 0.0299(10) Uani 1 1 d . . .
H92 H 0.6530 1.2434 0.0472 0.036 Uiso 1 1 calc R . .
C93 C 0.7223(2) 1.2033(3) 0.0051(2) 0.0320(11) Uani 1 1 d . . .
H93 H 0.7682 1.2227 0.0447 0.038 Uiso 1 1 calc R . .
C94 C 0.7226(2) 1.1620(3) -0.0552(2) 0.0376(11) Uani 1 1 d . . .
H94 H 0.7689 1.1528 -0.0567 0.045 Uiso 1 1 calc R . .
C95 C 0.6567(3) 1.1351(3) -0.1115(2) 0.0406(12) Uani 1 1 d . . .
H95 H 0.6572 1.1085 -0.1528 0.049 Uiso 1 1 calc R . .
C96 C 0.5891(3) 1.1456(3) -0.1097(2) 0.0387(12) Uani 1 1 d . . .
H96 H 0.5435 1.1241 -0.1487 0.046 Uiso 1 1 calc R . .
C97 C 1.0066(3) 1.4057(4) 0.0626(3) 0.0480(13) Uani 1 1 d . . .
H97 H 1.0344 1.4237 0.0381 0.058 Uiso 1 1 calc R . .
C98 C 0.9295(3) 1.4026(4) 0.0256(3) 0.0479(14) Uani 1 1 d . . .
H98 H 0.9041 1.4197 -0.0238 0.057 Uiso 1 1 calc R . .
C99 C 1.0443(2) 1.3837(3) 0.1334(3) 0.0426(13) Uani 1 1 d . . .
H99 H 1.0979 1.3864 0.1582 0.051 Uiso 1 1 calc R . .
C100 C 0.8898(3) 1.3750(3) 0.0597(3) 0.0430(13) Uani 1 1 d . . .
H100 H 0.8363 1.3721 0.0338 0.052 Uiso 1 1 calc R . .
C101 C 1.0038(3) 1.3569(3) 0.1697(3) 0.0442(13) Uani 1 1 d . . .
H101 H 1.0291 1.3431 0.2197 0.053 Uiso 1 1 calc R . .
C102 C 0.9254(3) 1.3510(3) 0.1310(3) 0.0464(13) Uani 1 1 d . . .
H102 H 0.8967 1.3303 0.1540 0.056 Uiso 1 1 calc R . .

loop_
_atom_site_aniso_label
_atom_site_aniso_U_11
_atom_site_aniso_U_22
_atom_site_aniso_U_33
_atom_site_aniso_U_23
_atom_site_aniso_U_13
_atom_site_aniso_U_12
N1 0.0135(14) 0.0217(17) 0.0136(15) -0.0012(13) 0.0050(12) 0.0006(12)
Sc1 0.0170(4) 0.0216(4) 0.0092(3) 0.0012(3) 0.0012(3) 0.0038(3)
Sc2 0.0188(4) 0.0251(5) 0.0098(3) -0.0035(3) 0.0025(3) 0.0012(3)
Sc3 0.0218(4) 0.0181(4) 0.0367(5) -0.0001(4) 0.0160(4) 0.0025(3)
O1 0.0231(13) 0.0191(14) 0.0126(13) 0.0015(11) 0.0037(11) 0.0012(11)
O2 0.0220(13) 0.0209(15) 0.0138(13) -0.0034(11) 0.0016(11) 0.0001(11)
C1 0.0182(17) 0.018(2) 0.0124(17) 0.0042(15) 0.0053(14) 0.0045(15)
C2 0.0146(16) 0.018(2) 0.0163(18) -0.0004(16) 0.0036(14) -0.0011(15)
C3 0.0218(18) 0.015(2) 0.0151(18) 0.0013(15) 0.0074(15) 0.0062(15)
C4 0.0194(18) 0.0126(19) 0.024(2) -0.0014(15) 0.0110(16) 0.0032(15)
C5 0.0199(18) 0.0142(19) 0.0131(17) -0.0020(15) 0.0057(14) 0.0018(15)
C6 0.0196(19) 0.025(2) 0.0158(19) -0.0082(16) -0.0005(15) 0.0024(16)
C7 0.024(2) 0.030(2) 0.0110(18) -0.0068(16) 0.0040(15) 0.0062(17)
C8 0.038(2) 0.026(2) 0.018(2) 0.0039(17) 0.0188(18) 0.0101(18)
C9 0.027(2) 0.021(2) 0.021(2) 0.0009(17) 0.0183(17) 0.0058(17)
C10 0.0205(19) 0.023(2) 0.033(2) 0.0015(18) 0.0179(18) 0.0019(16)
C11 0.0148(17) 0.020(2) 0.039(2) 0.0017(18) 0.0172(17) 0.0038(15)
C12 0.0088(16) 0.021(2) 0.029(2) -0.0032(17) 0.0037(15) 0.0024(14)
C13 0.0139(17) 0.025(2) 0.0216(19) -0.0069(17) -0.0012(15) 0.0054(16)
C14 0.023(2) 0.029(2) 0.0115(18) 0.0033(17) 0.0022(16) 0.0123(17)
C15 0.0251(19) 0.022(2) 0.0133(17) 0.0071(16) 0.0055(15) 0.0100(17)
C16 0.037(2) 0.019(2) 0.0187(19) 0.0085(17) 0.0161(17) 0.0115(18)
C17 0.034(2) 0.020(2) 0.025(2) 0.0062(17) 0.0204(18) 0.0017(18)
C18 0.031(2) 0.015(2) 0.027(2) -0.0014(17) 0.0159(18) -0.0020(17)
C19 0.022(2) 0.019(2) 0.031(2) -0.0040(17) 0.0094(18) -0.0085(16)
C20 0.0180(18) 0.019(2) 0.023(2) -0.0093(17) 0.0026(16) -0.0029(16)
C21 0.0166(18) 0.029(2) 0.028(2) -0.0162(19) -0.0036(17) -0.0034(17)
C22 0.021(2) 0.034(3) 0.017(2) -0.0119(18) -0.0054(16) 0.0037(18)
C23 0.031(2) 0.032(3) 0.0113(19) -0.0061(17) -0.0017(17) 0.0105(19)
C24 0.029(2) 0.043(3) 0.0079(18) 0.0045(17) 0.0041(16) 0.012(2)
C25 0.042(2) 0.034(3) 0.0146(19) 0.0075(18) 0.0206(18) 0.013(2)
C26 0.043(3) 0.032(3) 0.027(2) 0.0111(19) 0.026(2) 0.009(2)
C27 0.031(2) 0.030(3) 0.038(3) 0.007(2) 0.028(2) -0.0010(19)
C28 0.023(2) 0.026(2) 0.045(3) 0.008(2) 0.023(2) 0.0019(17)
C29 0.0165(18) 0.024(2) 0.038(2) -0.0066(19) 0.0152(18) -0.0045(16)
C30 0.0124(17) 0.024(2) 0.041(3) -0.009(2) 0.0032(17) -0.0067(17)
C31 0.0129(18) 0.025(2) 0.030(2) -0.0085(19) -0.0063(17) 0.0020(16)
C32 0.0183(19) 0.036(3) 0.0157(19) -0.0063(18) -0.0050(16) 0.0023(18)
C33 0.026(2) 0.034(3) 0.0096(17) 0.0004(17) -0.0034(15) 0.0110(19)
C34 0.043(2) 0.026(2) 0.0117(18) 0.0032(18) 0.0052(17) 0.006(2)
C35 0.039(2) 0.034(3) 0.018(2) 0.0108(18) 0.0176(19) 0.011(2)
C36 0.044(3) 0.030(3) 0.023(2) 0.0133(19) 0.026(2) 0.011(2)
C37 0.036(2) 0.026(2) 0.036(2) 0.008(2) 0.028(2) -0.0031(19)
C38 0.034(2) 0.022(2) 0.042(3) -0.001(2) 0.027(2) -0.0111(19)
C39 0.026(2) 0.021(2) 0.045(3) -0.005(2) 0.016(2) -0.0106(18)
C40 0.0144(18) 0.029(2) 0.044(3) -0.016(2) 0.0104(18) -0.0086(17)
C41 0.0174(19) 0.022(2) 0.036(2) -0.0067(19) 0.0069(18) -0.0065(17)
C42 0.019(2) 0.022(2) 0.033(2) -0.0126(19) -0.0012(18) -0.0056(17)
C43 0.022(2) 0.026(2) 0.018(2) -0.0127(17) -0.0024(16) 0.0008(17)
C44 0.031(2) 0.030(2) 0.0097(18) -0.0094(17) -0.0001(16) 0.0091(19)
C45 0.036(2) 0.037(3) 0.0084(18) 0.0016(17) 0.0050(17) 0.011(2)
C46 0.044(3) 0.033(3) 0.022(2) 0.0023(19) 0.023(2) 0.011(2)
C47 0.046(3) 0.033(3) 0.027(2) 0.003(2) 0.032(2) 0.002(2)
C48 0.035(2) 0.034(3) 0.040(3) 0.006(2) 0.030(2) -0.002(2)
C49 0.027(2) 0.027(2) 0.047(3) -0.001(2) 0.028(2) -0.0064(18)
C50 0.0148(18) 0.035(3) 0.047(3) -0.006(2) 0.0181(19) -0.0045(18)
C51 0.0117(18) 0.034(3) 0.041(3) -0.012(2) 0.0059(18) -0.0075(17)
C52 0.0116(18) 0.037(3) 0.028(2) -0.010(2) -0.0023(17) 0.0024(17)
C53 0.0177(19) 0.041(3) 0.017(2) -0.0082(19) -0.0076(16) 0.0045(19)
C54 0.024(2) 0.040(3) 0.0103(18) 0.0004(18) -0.0031(16) 0.0146(19)
C55 0.039(2) 0.034(3) 0.0089(18) 0.0078(17) 0.0079(17) 0.015(2)
C56 0.040(2) 0.035(3) 0.019(2) 0.0145(19) 0.0182(19) 0.016(2)
C57 0.035(2) 0.031(3) 0.026(2) 0.0139(19) 0.0216(19) 0.0078(19)
C58 0.035(2) 0.021(2) 0.042(3) 0.015(2) 0.028(2) 0.0015(18)
C59 0.030(2) 0.020(2) 0.048(3) 0.003(2) 0.026(2) -0.0055(18)
C60 0.027(2) 0.017(2) 0.050(3) -0.003(2) 0.018(2) -0.0069(17)
C61 0.023(2) 0.015(2) 0.037(2) -0.0007(18) 0.0114(19) -0.0004(16)
C62 0.025(2) 0.019(2) 0.030(2) -0.0105(18) 0.0077(18) -0.0037(17)
C63 0.028(2) 0.022(2) 0.021(2) -0.0093(17) 0.0056(17) 0.0022(18)
C64 0.026(2) 0.032(2) 0.0160(19) -0.0094(18) 0.0055(16) 0.0044(18)
C65 0.042(2) 0.029(2) 0.018(2) 0.0048(18) 0.0190(19) 0.013(2)
C66 0.032(2) 0.024(2) 0.029(2) -0.0017(18) 0.0226(19) 0.0059(17)
C67 0.029(2) 0.027(2) 0.035(2) 0.0028(19) 0.0252(19) 0.0059(18)
C68 0.0154(18) 0.030(3) 0.045(3) -0.005(2) 0.0178(19) -0.0021(17)
C69 0.0131(17) 0.026(2) 0.027(2) -0.0075(18) 0.0073(16) 0.0020(16)
C70 0.0087(17) 0.035(3) 0.030(2) -0.0085(19) -0.0028(16) 0.0067(17)
C71 0.0202(19) 0.039(3) 0.0121(18) 0.0006(18) -0.0036(15) 0.0177(19)
C72 0.026(2) 0.033(3) 0.021(2) 0.0111(19) 0.0073(17) 0.0142(19)
C73 0.037(2) 0.026(2) 0.026(2) 0.0119(18) 0.0167(19) 0.0138(19)
C74 0.037(2) 0.020(2) 0.034(2) 0.0099(19) 0.023(2) 0.0071(18)
C75 0.026(2) 0.015(2) 0.036(2) 0.0034(18) 0.0147(18) 0.0030(17)
C76 0.026(2) 0.017(2) 0.032(2) 0.0020(18) 0.0149(18) 0.0043(17)
C77 0.0219(19) 0.019(2) 0.021(2) -0.0034(16) 0.0078(16) 0.0045(16)
C78 0.0204(18) 0.021(2) 0.020(2) -0.0019(16) 0.0081(16) 0.0060(16)
C79 0.0164(18) 0.022(2) 0.024(2) 0.0035(17) 0.0107(16) 0.0068(16)
C80 0.0177(18) 0.023(2) 0.022(2) 0.0032(17) 0.0074(16) 0.0076(16)
C81 0.0211(18) 0.023(2) 0.0117(17) 0.0019(15) 0.0080(15) 0.0035(16)
C82 0.0129(17) 0.019(2) 0.0183(19) -0.0003(15) 0.0029(15) 0.0031(15)
C83 0.0141(16) 0.0167(19) 0.0197(19) 0.0029(16) 0.0072(15) 0.0004(15)
C84 0.0148(17) 0.024(2) 0.0139(18) 0.0017(16) 0.0046(14) 0.0017(15)
C85 0.0124(16) 0.020(2) 0.0149(18) -0.0041(15) 0.0058(14) -0.0016(14)
C86 0.0131(16) 0.020(2) 0.0149(18) 0.0060(15) 0.0058(14) 0.0005(15)
C87 0.0124(16) 0.023(2) 0.0108(17) -0.0019(15) 0.0028(14) 0.0002(15)
C88 0.0109(15) 0.0167(19) 0.0177(18) 0.0002(16) 0.0061(14) 0.0014(14)
C89 0.0212(18) 0.027(2) 0.0121(18) 0.0037(16) 0.0044(15) 0.0024(16)
C90 0.037(2) 0.024(2) 0.0150(19) -0.0039(17) 0.0065(17) -0.0008(19)
C91 0.029(2) 0.031(3) 0.029(2) 0.005(2) 0.0119(19) 0.0003(19)
C92 0.032(2) 0.035(3) 0.022(2) 0.0012(19) 0.0121(18) 0.0007(19)
C93 0.024(2) 0.044(3) 0.024(2) 0.002(2) 0.0076(18) 0.0031(19)
C94 0.034(2) 0.044(3) 0.040(3) -0.002(2) 0.022(2) 0.008(2)
C95 0.055(3) 0.041(3) 0.030(3) -0.009(2) 0.024(2) 0.002(2)
C96 0.047(3) 0.026(3) 0.034(3) -0.003(2) 0.011(2) -0.009(2)
C97 0.043(3) 0.053(4) 0.059(4) -0.010(3) 0.033(3) -0.001(3)
C98 0.049(3) 0.057(4) 0.034(3) -0.018(2) 0.016(2) 0.005(3)
C99 0.023(2) 0.027(3) 0.065(4) -0.012(2) 0.010(2) -0.001(2)
C100 0.028(2) 0.051(3) 0.046(3) -0.003(3) 0.013(2) 0.003(2)
C101 0.048(3) 0.024(3) 0.043(3) 0.002(2) 0.006(2) 0.009(2)
C102 0.045(3) 0.042(3) 0.071(4) 0.013(3) 0.043(3) 0.010(2)

loop_
_atom_type_symbol
_atom_type_description
_atom_type_scat_dispersion_real
_atom_type_scat_dispersion_imag
_atom_type_scat_source
C C 0.0033 0.0016 'International Tables Vol C Tables 4.2.6.8 and 6.1.1.4'
H H 0.0000 0.0000 'International Tables Vol C Tables 4.2.6.8 and 6.1.1.4'
N N 0.0061 0.0033 'International Tables Vol C Tables 4.2.6.8 and 6.1.1.4'
O O 0.0106 0.0060 'International Tables Vol C Tables 4.2.6.8 and 6.1.1.4'
Sc Sc 0.2519 0.3716 'International Tables Vol C Tables 4.2.6.8 and 6.1.1.4'

loop_
_geom_angle_atom_site_label_1
_geom_angle_atom_site_label_2
_geom_angle_atom_site_label_3
_geom_angle
Sc1B N1 Sc2 117.5(7)
Sc1B N1 Sc3 109.2(7)
Sc2 N1 Sc3 125.60(14)
Sc2 N1 Sc1 114.66(15)
Sc3 N1 Sc1 119.58(14)
Sc1B N1 Sc3B 123.8(9)
Sc2 N1 Sc3B 108.7(6)
Sc3 N1 Sc3B 60.9(6)
Sc1 N1 Sc3B 105.2(6)
Sc1B N1 Sc2B 110.3(9)
Sc3 N1 Sc2B 112.6(6)
Sc1 N1 Sc2B 120.3(6)
Sc3B N1 Sc2B 124.9(8)
N1 Sc1 C14 161.05(14)
N1 Sc1 C33 152.93(14)
C14 Sc1 C33 38.02(14)
N1 Sc1 C15 140.48(13)
C14 Sc1 C15 36.76(13)
C33 Sc1 C15 66.59(14)
N1 Sc1 C34 133.22(14)
C14 Sc1 C34 65.03(14)
C33 Sc1 C34 34.95(14)
C15 Sc1 C34 75.93(14)
N1 Sc1 C13 126.86(13)
C14 Sc1 C13 35.53(14)
C33 Sc1 C13 59.06(14)
C15 Sc1 C13 61.39(14)
C34 Sc1 C13 93.46(14)
N1 Sc1 C16 127.87(13)
C14 Sc1 C16 61.89(14)
C33 Sc1 C16 72.47(14)
C15 Sc1 C16 34.38(13)
C34 Sc1 C16 60.21(13)
C13 Sc1 C16 93.92(13)
N1 Sc1 C32 122.78(14)
C14 Sc1 C32 58.33(14)
C33 Sc1 C32 33.84(14)
C15 Sc1 C32 94.29(13)
C34 Sc1 C32 58.11(15)
C13 Sc1 C32 55.38(13)
C16 Sc1 C32 106.30(13)
N1 Sc1 C35 125.35(13)
C14 Sc1 C35 72.21(14)
C33 Sc1 C35 60.09(15)
C15 Sc1 C35 61.23(14)
C34 Sc1 C35 32.94(13)
C13 Sc1 C35 107.60(13)
C16 Sc1 C35 32.41(13)
C32 Sc1 C35 89.83(14)
N1 Sc1 C31 113.59(13)
C14 Sc1 C31 56.08(14)
C33 Sc1 C31 55.04(15)
C15 Sc1 C31 90.33(13)
C34 Sc1 C31 87.03(14)
C13 Sc1 C31 32.36(12)
C16 Sc1 C31 117.54(13)
C32 Sc1 C31 31.48(13)
C35 Sc1 C31 115.07(14)
N1 Sc1 C3 112.51(11)
C14 Sc1 C3 57.33(12)
C33 Sc1 C3 93.77(13)
C15 Sc1 C3 30.64(11)
C34 Sc1 C3 106.39(12)
C13 Sc1 C3 62.86(12)
C16 Sc1 C3 54.40(12)
C32 Sc1 C3 113.32(12)
C35 Sc1 C3 86.39(13)
C31 Sc1 C3 95.09(12)
N1 Sc1 Sc2 32.57(9)
C14 Sc1 Sc2 135.02(10)
C33 Sc1 Sc2 172.84(11)
C15 Sc1 Sc2 108.26(9)
C34 Sc1 Sc2 150.58(11)
C13 Sc1 Sc2 114.39(10)
C16 Sc1 Sc2 106.30(9)
C32 Sc1 Sc2 146.42(11)
C35 Sc1 Sc2 122.61(10)
C31 Sc1 Sc2 121.49(10)
C3 Sc1 Sc2 80.08(7)
N1 Sc2 C23 155.84(14)
N1 Sc2 C7 158.53(13)
C23 Sc2 C7 38.00(13)
N1 Sc2 C6 138.41(13)
C23 Sc2 C6 65.70(14)
C7 Sc2 C6 35.91(14)
N1 Sc2 C22 136.19(13)
C23 Sc2 C22 34.95(15)
C7 Sc2 C22 65.01(14)
C6 Sc2 C22 75.33(13)
N1 Sc2 C8 125.65(13)
C23 Sc2 C8 58.89(14)
C7 Sc2 C8 34.99(13)
C6 Sc2 C8 60.20(14)
C22 Sc2 C8 93.22(15)
N1 Sc2 C20 127.40(13)
C23 Sc2 C20 72.02(15)
C7 Sc2 C20 61.26(15)
C6 Sc2 C20 34.09(13)
C22 Sc2 C20 60.10(13)
C8 Sc2 C20 92.66(14)
N1 Sc2 C24 124.69(14)
C23 Sc2 C24 34.20(14)
C7 Sc2 C24 58.10(14)
C6 Sc2 C24 93.29(14)
C22 Sc2 C24 58.82(15)
C8 Sc2 C24 54.99(13)
C20 Sc2 C24 106.17(14)
N1 Sc2 C21 126.70(14)
C23 Sc2 C21 60.06(16)
C7 Sc2 C21 72.07(15)
C6 Sc2 C21 60.90(13)
C22 Sc2 C21 33.01(14)
C8 Sc2 C21 106.96(14)
C20 Sc2 C21 32.41(12)
C24 Sc2 C21 90.50(14)
N1 Sc2 C25 113.76(14)
C23 Sc2 C25 55.54(15)
C7 Sc2 C25 55.80(14)
C6 Sc2 C25 89.12(14)
C22 Sc2 C25 87.74(15)
C8 Sc2 C25 32.09(12)
C20 Sc2 C25 116.76(13)
C24 Sc2 C25 31.60(12)
C21 Sc2 C25 115.49(14)
N1 Sc2 C5 110.66(11)
C23 Sc2 C5 92.39(12)
C7 Sc2 C5 56.02(12)
C6 Sc2 C5 30.06(10)
C22 Sc2 C5 105.21(12)
C8 Sc2 C5 61.55(12)
C20 Sc2 C5 53.51(11)
C24 Sc2 C5 111.72(12)
C21 Sc2 C5 85.48(12)
C25 Sc2 C5 93.48(12)
N1 Sc2 Sc1 32.77(8)
C23 Sc2 Sc1 169.58(11)
C7 Sc2 Sc1 131.65(10)
C6 Sc2 Sc1 105.88(9)
C22 Sc2 Sc1 151.82(12)
C8 Sc2 Sc1 112.07(10)
C20 Sc2 Sc1 104.75(9)
C24 Sc2 Sc1 146.85(11)
C21 Sc2 Sc1 122.38(11)
C25 Sc2 Sc1 120.27(10)
C5 Sc2 Sc1 78.04(7)
N1 Sc3 C76 171.79(14)
N1 Sc3 C77 150.96(14)
C76 Sc3 C77 37.14(14)
N1 Sc3 C75 138.83(14)
C76 Sc3 C75 36.69(14)
C77 Sc3 C75 65.00(15)
N1 Sc3 C80 138.94(13)
C76 Sc3 C80 36.48(13)
C77 Sc3 C80 59.27(13)
C75 Sc3 C80 62.80(13)
N1 Sc3 C78 127.77(13)
C76 Sc3 C78 57.78(14)
C77 Sc3 C78 33.67(12)
C75 Sc3 C78 93.35(14)
C80 Sc3 C78 55.50(13)
N1 Sc3 C63 124.79(12)
C76 Sc3 C63 62.83(13)
C77 Sc3 C63 33.62(12)
C75 Sc3 C63 72.82(14)
C80 Sc3 C63 92.34(13)
C78 Sc3 C63 56.96(12)
N1 Sc3 C61 120.29(12)
C76 Sc3 C61 59.78(13)
C77 Sc3 C61 69.37(14)
C75 Sc3 C61 32.46(12)
C80 Sc3 C61 93.13(13)
C78 Sc3 C61 103.03(13)
C63 Sc3 C61 57.25(14)
N1 Sc3 C79 123.68(12)
C76 Sc3 C79 56.84(13)
C77 Sc3 C79 55.71(12)
C75 Sc3 C79 91.39(13)
C80 Sc3 C79 32.51(12)
C78 Sc3 C79 32.05(11)
C63 Sc3 C79 86.48(12)
C61 Sc3 C79 116.03(13)
N1 Sc3 C62 115.44(12)
C76 Sc3 C62 69.22(13)
C77 Sc3 C62 56.99(13)
C75 Sc3 C62 58.35(13)
C80 Sc3 C62 105.49(13)
C78 Sc3 C62 86.63(13)
C63 Sc3 C62 30.83(12)
C61 Sc3 C62 31.13(13)
C79 Sc3 C62 112.67(12)
N1 Sc3 C74 114.81(13)
C76 Sc3 C74 58.00(14)
C77 Sc3 C74 93.05(14)
C75 Sc3 C74 30.95(13)
C80 Sc3 C74 65.07(13)
C78 Sc3 C74 114.16(13)
C63 Sc3 C74 103.46(14)
C61 Sc3 C74 53.07(13)
C79 Sc3 C74 97.53(12)
C62 Sc3 C74 83.87(13)
N1 Sc3 C72 113.84(12)
C76 Sc3 C72 59.14(13)
C77 Sc3 C72 89.11(13)
C75 Sc3 C72 67.80(13)
C80 Sc3 C72 30.40(12)
C78 Sc3 C72 83.14(12)
C63 Sc3 C72 120.96(13)
C61 Sc3 C72 99.79(13)
C79 Sc3 C72 53.41(12)
C62 Sc3 C72 124.30(13)
C74 Sc3 C72 52.47(13)
N1 Sc1B C31 155.2(14)
N1 Sc1B C13 156.9(13)
C31 Sc1B C13 40.1(4)
N1 Sc1B C32 140.0(12)
C31 Sc1B C32 37.3(4)
C13 Sc1B C32 63.1(6)
N1 Sc1B C14 143.4(13)
C31 Sc1B C14 61.3(6)
C13 Sc1B C14 35.8(4)
C32 Sc1B C14 58.8(5)
N1 Sc1B C33 136.2(12)
C31 Sc1B C33 59.2(6)
C13 Sc1B C33 59.5(6)
C32 Sc1B C33 33.8(3)
C14 Sc1B C33 34.2(3)
N1 Sc1B C30 122.3(11)
C31 Sc1B C30 34.1(4)
C13 Sc1B C30 64.3(6)
C32 Sc1B C30 61.8(6)
C14 Sc1B C30 94.0(7)
C33 Sc1B C30 91.4(7)
N1 Sc1B C12 123.8(10)
C31 Sc1B C12 64.2(6)
C13 Sc1B C12 34.1(4)
C32 Sc1B C12 95.8(8)
C14 Sc1B C12 61.2(5)
C33 Sc1B C12 91.9(7)
C30 Sc1B C12 69.9(6)
N1 Sc1B C11 108.5(10)
C31 Sc1B C11 66.5(7)
C13 Sc1B C11 55.3(6)
C32 Sc1B C11 103.7(8)
C14 Sc1B C11 88.3(7)
C33 Sc1B C11 114.2(8)
C30 Sc1B C11 54.0(5)
C12 Sc1B C11 29.0(3)
N1 Sc1B C15 114.5(10)
C31 Sc1B C15 90.3(8)
C13 Sc1B C15 56.2(5)
C32 Sc1B C15 86.6(7)
C14 Sc1B C15 30.2(3)
C33 Sc1B C15 55.3(5)
C30 Sc1B C15 120.3(8)
C12 Sc1B C15 64.3(5)
C11 Sc1B C15 92.8(7)
N1 Sc1B Sc2B 36.3(6)
C31 Sc1B Sc2B 136.9(11)
C13 Sc1B Sc2B 122.2(10)
C32 Sc1B Sc2B 165.8(11)
C14 Sc1B Sc2B 133.9(9)
C33 Sc1B Sc2B 160.0(10)
C30 Sc1B Sc2B 107.3(9)
C12 Sc1B Sc2B 88.1(8)
C11 Sc1B Sc2B 73.5(7)
C15 Sc1B Sc2B 107.3(8)
N1 Sc1B Sc3B 28.9(5)
C31 Sc1B Sc3B 146.7(10)
C13 Sc1B Sc3B 163.1(12)
C32 Sc1B Sc3B 114.3(9)
C14 Sc1B Sc3B 127.5(10)
C33 Sc1B Sc3B 108.3(9)
C30 Sc1B Sc3B 130.8(9)
C12 Sc1B Sc3B 148.8(9)
C11 Sc1B Sc3B 137.3(8)
C15 Sc1B Sc3B 107.7(8)
Sc2B Sc1B Sc3B 64.8(6)
C25 Sc2B N1 153.4(14)
C25 Sc2B C8 42.0(5)
N1 Sc2B C8 146.8(11)
C25 Sc2B C24 41.0(5)
N1 Sc2B C24 145.7(11)
C8 Sc2B C24 67.5(7)
C25 Sc2B C23 65.0(7)
N1 Sc2B C23 138.8(12)
C8 Sc2B C23 63.6(6)
C24 Sc2B C23 37.0(4)
C25 Sc2B C7 65.2(7)
N1 Sc2B C7 139.7(12)
C8 Sc2B C7 37.3(4)
C24 Sc2B C7 62.9(6)
C23 Sc2B C7 36.5(4)
C25 Sc2B C26 34.5(5)
N1 Sc2B C26 118.9(10)
C8 Sc2B C26 65.9(7)
C24 Sc2B C26 65.4(7)
C23 Sc2B C26 97.7(9)
C7 Sc2B C26 97.9(9)
C25 Sc2B C9 64.4(7)
N1 Sc2B C9 114.1(9)
C8 Sc2B C9 33.5(4)
C24 Sc2B C9 99.4(9)
C23 Sc2B C9 95.1(8)
C7 Sc2B C9 61.7(6)
C26 Sc2B C9 69.6(6)
C25 Sc2B C55 62.3(6)
N1 Sc2B C55 114.4(9)
C8 Sc2B C55 98.2(9)
C24 Sc2B C55 32.2(3)
C23 Sc2B C55 60.0(5)
C7 Sc2B C55 93.2(7)
C26 Sc2B C55 68.5(6)
C9 Sc2B C55 126.6(10)
C25 Sc2B C6 93.4(8)
N1 Sc2B C6 110.0(10)
C8 Sc2B C6 56.6(6)
C24 Sc2B C6 90.5(8)
C23 Sc2B C6 56.7(5)
C7 Sc2B C6 30.0(3)
C26 Sc2B C6 122.5(9)
C9 Sc2B C6 63.9(5)
C55 Sc2B C6 116.6(8)
C25 Sc2B Sc1B 131.4(11)
N1 Sc2B Sc1B 33.4(5)
C8 Sc2B Sc1B 114.7(9)
C24 Sc2B Sc1B 166.8(12)
C23 Sc2B Sc1B 156.2(11)
C7 Sc2B Sc1B 127.3(9)
C26 Sc2B Sc1B 102.9(8)
C9 Sc2B Sc1B 81.3(7)
C55 Sc2B Sc1B 139.5(9)
C6 Sc2B Sc1B 101.5(8)
C25 Sc2B Sc3B 154.6(11)
N1 Sc2B Sc3B 27.2(5)
C8 Sc2B Sc3B 162.6(11)
C24 Sc2B Sc3B 121.7(9)
C23 Sc2B Sc3B 113.5(9)
C7 Sc2B Sc3B 130.1(10)
C26 Sc2B Sc3B 130.6(9)
C9 Sc2B Sc3B 138.5(8)
C55 Sc2B Sc3B 94.3(7)
C6 Sc2B Sc3B 106.8(8)
Sc1B Sc2B Sc3B 60.3(6)
N1 Sc3B C67 165.6(11)
N1 Sc3B C68 155.4(11)
C67 Sc3B C68 37.8(4)
N1 Sc3B C66 137.7(10)
C67 Sc3B C66 36.0(4)
C68 Sc3B C66 65.0(6)
N1 Sc3B C48 134.3(10)
C67 Sc3B C48 35.3(4)
C68 Sc3B C48 58.6(5)
C66 Sc3B C48 61.5(6)
N1 Sc3B C69 130.5(10)
C67 Sc3B C69 63.7(6)
C68 Sc3B C69 34.0(3)
C66 Sc3B C69 73.2(6)
C48 Sc3B C69 92.0(7)
N1 Sc3B C50 128.7(10)
C67 Sc3B C50 58.1(5)
C68 Sc3B C50 34.2(3)
C66 Sc3B C50 93.2(7)
C48 Sc3B C50 54.6(5)
C69 Sc3B C50 58.3(5)
N1 Sc3B C78 122.1(9)
C67 Sc3B C78 60.1(6)
C68 Sc3B C78 70.4(6)
C66 Sc3B C78 32.7(3)
C48 Sc3B C78 92.3(7)
C69 Sc3B C78 58.3(5)
C50 Sc3B C78 104.6(7)
N1 Sc3B C79 119.6(9)
C67 Sc3B C79 70.4(6)
C68 Sc3B C79 58.5(5)
C66 Sc3B C79 58.7(5)
C48 Sc3B C79 105.5(8)
C69 Sc3B C79 32.0(3)
C50 Sc3B C79 89.1(6)
C78 Sc3B C79 31.4(3)
N1 Sc3B C49 122.1(9)
C67 Sc3B C49 55.4(5)
C68 Sc3B C49 55.0(5)
C66 Sc3B C49 89.3(7)
C48 Sc3B C49 31.4(3)
C69 Sc3B C49 86.6(6)
C50 Sc3B C49 31.4(3)
C78 Sc3B C49 115.1(8)
C79 Sc3B C49 113.4(8)
N1 Sc3B Sc1B 27.3(5)
C67 Sc3B Sc1B 138.4(9)
C68 Sc3B Sc1B 171.6(10)
C66 Sc3B Sc1B 116.0(8)
C48 Sc3B Sc1B 113.9(8)
C69 Sc3B Sc1B 154.0(9)
C50 Sc3B Sc1B 139.3(9)
C78 Sc3B Sc1B 115.3(8)
C79 Sc3B Sc1B 129.6(8)
C49 Sc3B Sc1B 116.7(8)
N1 Sc3B Sc2B 27.9(5)
C67 Sc3B Sc2B 164.2(9)
C68 Sc3B Sc2B 127.5(8)
C66 Sc3B Sc2B 157.0(9)
C48 Sc3B Sc2B 140.5(9)
C69 Sc3B Sc2B 106.6(7)
C50 Sc3B Sc2B 106.4(7)
C78 Sc3B Sc2B 127.1(8)
C79 Sc3B Sc2B 108.5(8)
C49 Sc3B Sc2B 113.8(8)
Sc1B Sc3B Sc2B 54.9(6)
C86 O1 C89 116.8(3)
C85 O2 C90 116.7(3)
C9 C1 C5 106.1(3)
C9 C1 C81 107.8(3)
C5 C1 C81 113.0(3)
C9 C1 C2 115.4(3)
C5 C1 C2 103.3(3)
C81 C1 C2 111.2(3)
C3 C2 C12 105.5(3)
C3 C2 C82 111.2(3)
C12 C2 C82 111.4(3)
C3 C2 C1 104.1(3)
C12 C2 C1 113.6(3)
C82 C2 C1 110.8(3)
C15 C3 C4 121.6(4)
C15 C3 C2 126.1(3)
C4 C3 C2 110.3(3)
C15 C3 Sc1 57.53(19)
C4 C3 Sc1 98.5(2)
C2 C3 Sc1 103.6(2)
C5 C4 C3 110.5(3)
C5 C4 C18 123.0(3)
C3 C4 C18 122.1(4)
C6 C5 C4 120.8(3)
C6 C5 C1 125.8(3)
C4 C5 C1 110.8(3)
C6 C5 Sc2 56.3(2)
C4 C5 Sc2 97.8(2)
C1 C5 Sc2 103.1(2)
C5 C6 C7 118.2(4)
C5 C6 C20 116.0(3)
C7 C6 C20 117.3(3)
C5 C6 Sc2 93.7(2)
C7 C6 Sc2 68.4(2)
C20 C6 Sc2 79.2(2)
C5 C6 Sc2B 90.3(5)
C7 C6 Sc2B 55.6(5)
C20 C6 Sc2B 96.0(5)
C6 C7 C8 115.8(3)
C6 C7 C23 119.6(4)
C8 C7 C23 106.8(3)
C6 C7 Sc2 75.7(2)
C8 C7 Sc2 80.9(2)
C23 C7 Sc2 71.0(2)
C6 C7 Sc2B 94.4(6)
C8 C7 Sc2B 60.2(6)
C23 C7 Sc2B 71.5(5)
C9 C8 C25 119.1(4)
C9 C8 C7 124.6(3)
C25 C8 C7 108.8(3)
C9 C8 Sc2B 93.8(6)
C25 C8 Sc2B 64.5(7)
C7 C8 Sc2B 82.4(7)
C9 C8 Sc2 96.0(2)
C25 C8 Sc2 81.6(2)
C7 C8 Sc2 64.1(2)
C10 C9 C8 117.6(4)
C10 C9 C1 121.8(3)
C8 C9 C1 118.8(3)
C10 C9 Sc2B 90.4(6)
C8 C9 Sc2B 52.7(5)
C1 C9 Sc2B 113.1(6)
C9 C10 C27 122.9(4)
C9 C10 C11 121.2(4)
C27 C10 C11 107.9(3)
C12 C11 C29 123.4(4)
C12 C11 C10 121.2(3)
C29 C11 C10 107.0(3)
C12 C11 Sc1B 62.9(5)
C29 C11 Sc1B 76.6(5)
C10 C11 Sc1B 107.1(5)
C11 C12 C13 117.2(4)
C11 C12 C2 122.0(3)
C13 C12 C2 118.9(4)
C11 C12 Sc1B 88.1(6)
C13 C12 Sc1B 57.5(5)
C2 C12 Sc1B 110.4(6)
C12 C13 C31 119.6(4)
C12 C13 C14 124.7(4)
C31 C13 C14 107.9(4)
C12 C13 Sc1B 88.4(7)
C31 C13 Sc1B 67.4(7)
C14 C13 Sc1B 84.9(7)
C12 C13 Sc1 95.3(2)
C31 C13 Sc1 81.6(2)
C14 C13 Sc1 64.27(19)
C13 C14 C15 115.4(3)
C13 C14 C33 106.2(4)
C15 C14 C33 120.0(4)
C13 C14 Sc1 80.2(2)
C15 C14 Sc1 74.7(2)
C33 C14 Sc1 71.98(19)
C13 C14 Sc1B 59.3(6)
C15 C14 Sc1B 90.6(6)
C33 C14 Sc1B 75.2(6)
C3 C15 C16 116.3(3)
C3 C15 C14 117.9(4)
C16 C15 C14 116.6(4)
C3 C15 Sc1 91.8(2)
C16 C15 Sc1 79.4(2)
C14 C15 Sc1 68.5(2)
C3 C15 Sc1B 85.4(5)
C16 C15 Sc1B 95.9(5)
C14 C15 Sc1B 59.2(5)
C35 C16 C17 108.1(3)
C35 C16 C15 122.8(4)
C17 C16 C15 120.9(3)
C35 C16 Sc1 76.8(2)
C17 C16 Sc1 102.3(2)
C15 C16 Sc1 66.2(2)
C18 C17 C16 122.4(4)
C18 C17 C37 120.7(4)
C16 C17 C37 107.7(3)
C17 C18 C19 119.8(4)
C17 C18 C4 116.5(3)
C19 C18 C4 116.3(4)
C18 C19 C20 121.7(4)
C18 C19 C39 119.8(4)
C20 C19 C39 109.0(3)
C21 C20 C19 107.6(4)
C21 C20 C6 122.3(4)
C19 C20 C6 122.1(3)
C21 C20 Sc2 75.9(2)
C19 C20 Sc2 102.8(2)
C6 C20 Sc2 66.7(2)
C20 C21 C22 121.2(4)
C20 C21 C40 108.2(4)
C22 C21 C40 122.5(4)
C20 C21 Sc2 71.7(2)
C22 C21 Sc2 68.5(2)
C40 C21 Sc2 104.8(2)
C53 C22 C21 115.4(4)
C53 C22 C23 118.7(4)
C21 C22 C23 117.1(4)
C53 C22 Sc2 97.0(2)
C21 C22 Sc2 78.5(2)
C23 C22 Sc2 65.5(2)
C22 C23 C24 117.7(4)
C22 C23 C7 122.0(4)
C24 C23 C7 107.2(4)
C22 C23 Sc2 79.5(2)
C24 C23 Sc2 83.3(2)
C7 C23 Sc2 71.0(2)
C22 C23 Sc2B 97.8(7)
C24 C23 Sc2B 62.2(6)
C7 C23 Sc2B 72.1(6)
C25 C24 C23 109.3(4)
C25 C24 C55 119.5(4)
C23 C24 C55 123.8(4)
C25 C24 Sc2B 63.4(7)
C23 C24 Sc2B 80.8(7)
C55 C24 Sc2B 96.8(7)
C25 C24 Sc2 80.0(2)
C23 C24 Sc2 62.5(2)
C55 C24 Sc2 99.2(2)
C26 C25 C24 123.3(4)
C26 C25 C8 122.3(4)
C24 C25 C8 107.7(4)
C26 C25 Sc2B 93.5(7)
C24 C25 Sc2B 75.6(7)
C8 C25 Sc2B 73.5(7)
C26 C25 Sc2 107.4(3)
C24 C25 Sc2 68.4(2)
C8 C25 Sc2 66.3(2)
C25 C26 C27 117.9(4)
C25 C26 C57 116.9(4)
C27 C26 C57 118.0(4)
C25 C26 Sc2B 52.0(6)
C27 C26 Sc2B 94.5(5)
C57 C26 Sc2B 97.2(6)
C26 C27 C28 122.4(4)
C26 C27 C10 120.0(4)
C28 C27 C10 107.2(4)
C27 C28 C59 120.0(4)
C27 C28 C29 109.6(4)
C59 C28 C29 120.3(4)
C30 C29 C28 122.4(4)
C30 C29 C11 119.8(4)
C28 C29 C11 108.3(4)
C29 C30 C31 118.0(4)
C29 C30 C41 117.3(4)
C31 C30 C41 117.1(4)
C29 C30 Sc1B 89.8(6)
C31 C30 Sc1B 55.3(5)
C41 C30 Sc1B 98.0(6)
C30 C31 C32 122.8(4)
C30 C31 C13 121.8(4)
C32 C31 C13 109.0(4)
C30 C31 Sc1B 90.6(7)
C32 C31 Sc1B 80.7(7)
C13 C31 Sc1B 72.4(7)
C30 C31 Sc1 107.5(2)
C32 C31 Sc1 69.6(2)
C13 C31 Sc1 66.0(2)
C31 C32 C33 108.5(4)
C31 C32 C43 120.5(4)
C33 C32 C43 123.8(4)
C31 C32 Sc1B 62.0(6)
C33 C32 Sc1B 81.8(7)
C43 C32 Sc1B 97.5(6)
C31 C32 Sc1 78.9(2)
C33 C32 Sc1 62.73(19)
C43 C32 Sc1 100.3(2)
C32 C33 C34 116.5(4)
C32 C33 C14 108.2(4)
C34 C33 C14 121.5(4)
C32 C33 Sc1 83.4(2)
C34 C33 Sc1 79.4(2)
C14 C33 Sc1 70.00(19)
C32 C33 Sc1B 64.3(6)
C34 C33 Sc1B 96.5(6)
C14 C33 Sc1B 70.5(5)
C45 C34 C33 119.8(4)
C45 C34 C35 115.2(4)
C33 C34 C35 117.3(4)
C45 C34 Sc1 99.3(2)
C33 C34 Sc1 65.6(2)
C35 C34 Sc1 78.4(2)
C16 C35 C36 108.1(4)
C16 C35 C34 121.3(4)
C36 C35 C34 122.1(4)
C16 C35 Sc1 70.8(2)
C36 C35 Sc1 105.0(2)
C34 C35 Sc1 68.7(2)
C37 C36 C47 120.7(4)
C37 C36 C35 108.3(4)
C47 C36 C35 121.5(4)
C38 C37 C36 121.6(4)
C38 C37 C17 119.8(4)
C36 C37 C17 107.7(4)
C49 C38 C39 118.0(4)
C49 C38 C37 117.2(4)
C39 C38 C37 118.7(4)
C38 C39 C40 122.6(4)
C38 C39 C19 120.7(4)
C40 C39 C19 106.1(4)
C39 C40 C21 109.2(4)
C39 C40 C51 119.6(4)
C21 C40 C51 121.0(4)
C60 C41 C42 110.0(4)
C60 C41 C30 119.7(4)
C42 C41 C30 119.9(4)
C43 C42 C62 120.1(4)
C43 C42 C41 122.8(4)
C62 C42 C41 107.1(4)
C44 C43 C42 118.9(4)
C44 C43 C32 116.9(4)
C42 C43 C32 116.6(4)
C43 C44 C45 121.2(4)
C43 C44 C64 120.7(4)
C45 C44 C64 107.9(4)
C44 C45 C34 121.0(4)
C44 C45 C46 108.3(4)
C34 C45 C46 122.5(4)
C47 C46 C65 119.6(4)
C47 C46 C45 122.4(4)
C65 C46 C45 108.0(4)
C46 C47 C48 119.5(4)
C46 C47 C36 116.1(4)
C48 C47 C36 117.0(4)
C49 C48 C47 121.9(4)
C49 C48 C67 107.9(4)
C47 C48 C67 120.3(4)
C49 C48 Sc3B 82.8(5)
C47 C48 Sc3B 93.8(5)
C67 C48 Sc3B 60.3(5)
C38 C49 C48 121.3(4)
C38 C49 C50 119.7(4)
C48 C49 C50 109.4(4)
C38 C49 Sc3B 102.2(5)
C48 C49 Sc3B 65.8(5)
C50 C49 Sc3B 69.9(5)
C51 C50 C49 123.0(4)
C51 C50 C68 120.3(4)
C49 C50 C68 106.4(4)
C51 C50 Sc3B 97.5(5)
C49 C50 Sc3B 78.7(5)
C68 C50 Sc3B 59.5(5)
C52 C51 C50 119.4(4)
C52 C51 C40 117.0(4)
C50 C51 C40 116.8(4)
C51 C52 C53 121.6(4)
C51 C52 C70 120.6(4)
C53 C52 C70 107.8(4)
C22 C53 C52 122.3(4)
C22 C53 C54 121.7(4)
C52 C53 C54 108.4(4)
C55 C54 C53 121.8(4)
C55 C54 C71 120.5(4)
C53 C54 C71 107.8(4)
C54 C55 C56 119.9(4)
C54 C55 C24 115.8(4)
C56 C55 C24 116.8(4)
C54 C55 Sc2B 99.7(6)
C56 C55 Sc2B 91.7(6)
C24 C55 Sc2B 51.0(5)
C55 C56 C57 122.6(4)
C55 C56 C73 119.1(4)
C57 C56 C73 107.7(4)
C58 C57 C56 108.9(4)
C58 C57 C26 119.3(4)
C56 C57 C26 120.7(4)
C57 C58 C59 122.3(4)
C57 C58 C74 107.7(4)
C59 C58 C74 119.9(4)
C60 C59 C58 118.6(4)
C60 C59 C28 117.3(4)
C58 C59 C28 117.4(4)
C59 C60 C41 122.7(4)
C59 C60 C61 120.5(4)
C41 C60 C61 107.3(4)
C75 C61 C62 123.4(4)
C75 C61 C60 122.3(4)
C62 C61 C60 106.4(3)
C75 C61 Sc3 64.0(2)
C62 C61 Sc3 79.6(2)
C60 C61 Sc3 102.8(2)
C42 C62 C63 121.5(4)
C42 C62 C61 109.1(4)
C63 C62 C61 120.6(3)
C42 C62 Sc3 106.1(2)
C63 C62 Sc3 68.7(2)
C61 C62 Sc3 69.2(2)
C64 C63 C62 117.6(4)
C64 C63 C77 118.2(4)
C62 C63 C77 116.4(4)
C64 C63 Sc3 100.4(2)
C62 C63 Sc3 80.5(2)
C77 C63 Sc3 61.9(2)
C63 C64 C65 123.0(3)
C63 C64 C44 121.0(4)
C65 C64 C44 107.6(4)
C66 C65 C64 119.9(4)
C66 C65 C46 121.2(4)
C64 C65 C46 108.2(4)
C67 C66 C65 118.4(4)
C67 C66 C78 118.0(4)
C65 C66 C78 116.8(4)
C67 C66 Sc3B 64.4(6)
C65 C66 Sc3B 96.4(6)
C78 C66 Sc3B 84.0(6)
C66 C67 C68 121.2(4)
C66 C67 C48 120.5(4)
C68 C67 C48 107.8(4)
C66 C67 Sc3B 79.6(6)
C68 C67 Sc3B 73.7(6)
C48 C67 Sc3B 84.4(6)
C69 C68 C67 121.7(4)
C69 C68 C50 119.8(4)
C67 C68 C50 108.4(4)
C69 C68 Sc3B 83.1(6)
C67 C68 Sc3B 68.5(6)
C50 C68 Sc3B 86.3(6)
C68 C69 C70 119.6(4)
C68 C69 C79 117.6(3)
C70 C69 C79 115.5(4)
C68 C69 Sc3B 62.9(5)
C70 C69 Sc3B 100.6(6)
C79 C69 Sc3B 81.0(5)
C71 C70 C69 121.5(4)
C71 C70 C52 107.9(4)
C69 C70 C52 120.1(4)
C72 C71 C70 122.1(4)
C72 C71 C54 120.0(4)
C70 C71 C54 108.1(4)
C71 C72 C73 118.8(4)
C71 C72 C80 117.7(4)
C73 C72 C80 116.5(4)
C71 C72 Sc3 103.8(2)
C73 C72 Sc3 82.3(2)
C80 C72 Sc3 58.17(19)
C72 C73 C56 121.5(4)
C72 C73 C74 120.9(4)
C56 C73 C74 108.7(4)
C75 C74 C73 123.2(4)
C75 C74 C58 122.3(4)
C73 C74 C58 106.9(4)
C75 C74 Sc3 59.2(2)
C73 C74 Sc3 85.4(2)
C58 C74 Sc3 102.7(2)
C74 C75 C61 116.2(4)
C74 C75 C76 118.2(4)
C61 C75 C76 116.8(4)
C74 C75 Sc3 89.9(3)
C61 C75 Sc3 83.6(2)
C76 C75 Sc3 67.0(2)
C77 C76 C75 119.6(3)
C77 C76 C80 106.5(3)
C75 C76 C80 117.0(4)
C77 C76 Sc3 73.8(2)
C75 C76 Sc3 76.4(2)
C80 C76 Sc3 78.2(2)
C78 C77 C63 117.6(3)
C78 C77 C76 108.4(3)
C63 C77 C76 122.8(4)
C78 C77 Sc3 82.8(2)
C63 C77 Sc3 84.5(2)
C76 C77 Sc3 69.0(2)
C66 C78 C79 120.5(4)
C66 C78 C77 123.9(3)
C79 C78 C77 108.5(3)
C66 C78 Sc3 101.6(2)
C79 C78 Sc3 76.6(2)
C77 C78 Sc3 63.5(2)
C66 C78 Sc3B 63.3(5)
C79 C78 Sc3B 76.0(5)
C77 C78 Sc3B 107.9(5)
C80 C79 C78 108.5(3)
C80 C79 C69 123.9(4)
C78 C79 C69 120.9(4)
C80 C79 Sc3 65.65(19)
C78 C79 Sc3 71.3(2)
C69 C79 Sc3 105.4(2)
C80 C79 Sc3B 108.2(5)
C78 C79 Sc3B 72.6(5)
C69 C79 Sc3B 67.0(5)
C79 C80 C72 118.8(4)
C79 C80 C76 108.1(3)
C72 C80 C76 123.8(4)
C79 C80 Sc3 81.8(2)
C72 C80 Sc3 91.4(2)
C76 C80 Sc3 65.34(19)
C83 C81 C1 111.6(3)
C88 C82 C2 111.7(3)
C88 C83 C84 120.6(3)
C88 C83 C81 116.6(3)
C84 C83 C81 122.7(3)
C85 C84 C83 120.2(3)
O2 C85 C84 125.0(3)
O2 C85 C86 115.6(3)
C84 C85 C86 119.4(3)
O1 C86 C87 124.6(3)
O1 C86 C85 115.4(3)
C87 C86 C85 120.0(3)
C88 C87 C86 120.4(3)
C83 C88 C87 119.2(3)
C83 C88 C82 116.6(3)
C87 C88 C82 124.2(3)
C92 C91 C96 120.1(4)
C91 C92 C93 120.2(4)
C92 C93 C94 119.1(4)
C95 C94 C93 120.0(4)
C94 C95 C96 121.0(4)
C95 C96 C91 119.5(4)
C98 C97 C99 121.6(5)
C100 C98 C97 119.4(5)
C97 C99 C101 119.5(4)
C98 C100 C102 121.2(4)
C99 C101 C102 118.5(5)
C100 C102 C101 119.8(5)

loop_
_geom_bond_atom_site_label_1
_geom_bond_atom_site_label_2
_geom_bond_distance
N1 Sc1B 1.97(2)
N1 Sc2 2.020(3)
N1 Sc3 2.029(3)
N1 Sc1 2.032(3)
N1 Sc3B 2.08(2)
N1 Sc2B 2.12(2)
Sc1 C14 2.255(3)
Sc1 C33 2.282(3)
Sc1 C15 2.337(4)
Sc1 C34 2.462(4)
Sc1 C13 2.466(4)
Sc1 C16 2.511(4)
Sc1 C32 2.550(4)
Sc1 C35 2.589(4)
Sc1 C31 2.669(4)
Sc1 C3 2.769(4)
Sc1 Sc2 3.4111(16)
Sc2 C23 2.272(4)
Sc2 C7 2.272(4)
Sc2 C6 2.367(4)
Sc2 C22 2.454(4)
Sc2 C8 2.494(4)
Sc2 C20 2.532(4)
Sc2 C24 2.543(4)
Sc2 C21 2.586(4)
Sc2 C25 2.694(4)
Sc2 C5 2.839(4)
Sc3 C76 2.243(4)
Sc3 C77 2.307(4)
Sc3 C75 2.369(4)
Sc3 C80 2.416(4)
Sc3 C78 2.556(4)
Sc3 C63 2.603(4)
Sc3 C61 2.620(4)
Sc3 C79 2.625(4)
Sc3 C62 2.756(4)
Sc3 C74 2.759(4)
Sc3 C72 2.843(4)
Sc1B C31 2.07(2)
Sc1B C13 2.14(2)
Sc1B C32 2.31(2)
Sc1B C14 2.48(2)
Sc1B C33 2.54(2)
Sc1B C30 2.52(3)
Sc1B C12 2.53(2)
Sc1B C11 2.84(2)
Sc1B C15 2.88(2)
Sc1B Sc2B 3.36(3)
Sc1B Sc3B 3.57(3)
Sc2B C25 1.95(2)
Sc2B C8 2.07(2)
Sc2B C24 2.11(2)
Sc2B C23 2.36(2)
Sc2B C7 2.37(2)
Sc2B C26 2.47(3)
Sc2B C9 2.60(2)
Sc2B C55 2.70(2)
Sc2B C6 2.86(2)
Sc2B Sc3B 3.72(3)
Sc3B C67 2.16(2)
Sc3B C68 2.23(2)
Sc3B C66 2.36(2)
Sc3B C48 2.48(2)
Sc3B C69 2.49(2)
Sc3B C50 2.58(2)
Sc3B C78 2.63(2)
Sc3B C79 2.67(2)
Sc3B C49 2.70(2)
O1 C86 1.365(4)
O1 C89 1.424(4)
O2 C85 1.366(4)
O2 C90 1.426(4)
C1 C9 1.507(5)
C1 C5 1.525(5)
C1 C81 1.547(5)
C1 C2 1.626(5)
C2 C3 1.520(5)
C2 C12 1.525(5)
C2 C82 1.544(5)
C3 C15 1.412(5)
C3 C4 1.427(5)
C4 C5 1.428(5)
C4 C18 1.425(5)
C5 C6 1.425(5)
C6 C7 1.433(6)
C6 C20 1.444(6)
C7 C8 1.448(6)
C7 C23 1.479(5)
C8 C9 1.440(5)
C8 C25 1.446(5)
C9 C10 1.374(5)
C10 C27 1.452(6)
C10 C11 1.457(5)
C11 C12 1.380(5)
C11 C29 1.442(5)
C12 C13 1.422(5)
C13 C31 1.444(5)
C13 C14 1.454(6)
C14 C15 1.450(5)
C14 C33 1.478(5)
C15 C16 1.443(5)
C16 C35 1.425(6)
C16 C17 1.436(5)
C17 C18 1.393(5)
C17 C37 1.450(5)
C18 C19 1.408(5)
C19 C20 1.425(6)
C19 C39 1.450(6)
C20 C21 1.429(5)
C21 C22 1.437(6)
C21 C40 1.425(6)
C22 C53 1.430(6)
C22 C23 1.430(6)
C23 C24 1.439(6)
C24 C25 1.433(6)
C24 C55 1.453(6)
C25 C26 1.404(6)
C26 C27 1.400(6)
C26 C57 1.439(6)
C27 C28 1.422(6)
C28 C59 1.425(6)
C28 C29 1.423(6)
C29 C30 1.392(6)
C30 C31 1.412(6)
C30 C41 1.445(6)
C31 C32 1.420(6)
C32 C33 1.429(6)
C32 C43 1.443(6)
C33 C34 1.435(6)
C34 C45 1.425(6)
C34 C35 1.437(6)
C35 C36 1.442(6)
C36 C37 1.423(6)
C36 C47 1.432(6)
C37 C38 1.423(6)
C38 C49 1.415(6)
C38 C39 1.409(6)
C39 C40 1.432(6)
C40 C51 1.442(6)
C41 C60 1.415(6)
C41 C42 1.429(6)
C42 C43 1.420(6)
C42 C62 1.425(5)
C43 C44 1.396(6)
C44 C45 1.423(6)
C44 C64 1.453(5)
C45 C46 1.433(6)
C46 C47 1.411(6)
C46 C65 1.438(6)
C47 C48 1.419(6)
C48 C49 1.415(6)
C48 C67 1.440(6)
C49 C50 1.433(6)
C50 C51 1.412(6)
C50 C68 1.455(6)
C51 C52 1.405(6)
C52 C53 1.437(6)
C52 C70 1.436(6)
C53 C54 1.423(6)
C54 C55 1.407(6)
C54 C71 1.442(6)
C55 C56 1.420(6)
C56 C57 1.422(6)
C56 C73 1.432(6)
C57 C58 1.418(6)
C58 C59 1.426(6)
C58 C74 1.458(6)
C59 C60 1.399(6)
C60 C61 1.463(6)
C61 C75 1.415(5)
C61 C62 1.448(6)
C62 C63 1.432(6)
C63 C64 1.399(6)
C63 C77 1.448(5)
C64 C65 1.428(6)
C65 C66 1.420(5)
C66 C67 1.410(6)
C66 C78 1.426(5)
C67 C68 1.424(6)
C68 C69 1.403(6)
C69 C70 1.421(6)
C69 C79 1.433(5)
C70 C71 1.428(6)
C71 C72 1.412(6)
C72 C73 1.421(6)
C72 C80 1.439(6)
C73 C74 1.427(6)
C74 C75 1.419(6)
C75 C76 1.457(6)
C76 C77 1.450(5)
C76 C80 1.467(5)
C77 C78 1.428(5)
C78 C79 1.432(5)
C79 C80 1.425(5)
C81 C83 1.506(5)
C82 C88 1.507(5)
C83 C88 1.382(5)
C83 C84 1.390(5)
C84 C85 1.378(5)
C85 C86 1.400(5)
C86 C87 1.385(5)
C87 C88 1.387(5)
C91 C92 1.367(5)
C91 C96 1.384(6)
C92 C93 1.390(6)
C93 C94 1.396(6)
C94 C95 1.355(6)
C95 C96 1.376(6)
C97 C98 1.367(6)
C97 C99 1.357(7)
C98 C100 1.348(7)
C99 C101 1.395(7)
C100 C102 1.371(7)
C101 C102 1.394(6)
